data_2236093
loop_
_publ_author_name
'Matsuura, Masatoshi'
'Fujihara, Takashi'
'Nagasawa, Akira'
'Ng, Seik Weng'

_publ_section_title
;
 Di-\m-chlorido-\m-(dimethyl sulfide)-bis{dichlorido[(dimethyl
 selenide-\k<i>Se</i>)(dimethyl
 sulfide-\k<i>S</i>)(0.65/0.35)]niobium(III)}(<i>Nb</i>---<i>Nb</i>)
;
_journal_coeditor_code BT5971
_journal_issue 9
_journal_name_full 'Acta Crystallographica Section E'
_journal_page_first m1166
_journal_paper_doi 10.1107/S1600536812033673
_journal_volume 68
_journal_year 2012
_chemical_formula_iupac '[Nb2 Cl6 (C2 H6 S)1.7 (C2 H6 Se)1.3]'
_chemical_formula_moiety 'C6 H18 Cl6 Nb2 S1.70 Se1.30'
_chemical_formula_sum 'C6 H18 Cl6 Nb2 S1.7 Se1.3'
_chemical_formula_weight 645.87
_chemical_name_systematic
;
Di-\m-chlorido-\m-(dimethyl sulfide)-bis{dichlorido[(dimethyl
selenide-\k<i>Se</i>)(dimethyl
sulfide-\k<i>S</i>)(0.65/0.35)]niobium(III)}(<i>Nb</i>---<i>Nb</i>)
;
_space_group_IT_number 60
_symmetry_cell_setting orthorhombic
_symmetry_space_group_name_Hall '-P 2n 2ab'
_symmetry_space_group_name_H-M 'P b c n'
_atom_sites_solution_hydrogens geom
_atom_sites_solution_primary direct
_atom_sites_solution_secondary difmap
_audit_creation_method SHELXL-97
_cell_angle_alpha 90.00
_cell_angle_beta 90.00
_cell_angle_gamma 90.00
_cell_formula_units_Z 4
_cell_length_a 13.3314(11)
_cell_length_b 13.5952(12)
_cell_length_c 10.6649(9)
_cell_measurement_reflns_used 3921
_cell_measurement_temperature 150(2)
_cell_measurement_theta_max 28.4863
_cell_measurement_theta_min 2.8683
_cell_volume 1932.9(3)
_computing_cell_refinement 'SAINT (Bruker, 2008)'
_computing_data_collection 'APEX2 (Bruker, 2008)'
_computing_data_reduction 'SAINT (Bruker, 2008)'
_computing_molecular_graphics 'X-SEED (Barbour, 2001)'
_computing_publication_material 'publCIF (Westrip, 2010)'
_computing_structure_refinement 'SHELXL97 (Sheldrick, 2008)'
_computing_structure_solution 'SHELXS97 (Sheldrick, 2008)'
_diffrn_ambient_temperature 150(2)
_diffrn_detector_area_resol_mean 8.333
_diffrn_measured_fraction_theta_full 0.996
_diffrn_measured_fraction_theta_max 0.996
_diffrn_measurement_device_type 'Bruker APEXII CCD area-detector'
_diffrn_measurement_method '\f and \w'
_diffrn_radiation_monochromator 'Bruker Helios multilayer confocal mirror'
_diffrn_radiation_source 'Bruker TXS fine-focus rotating anode'
_diffrn_radiation_type MoK\a
_diffrn_radiation_wavelength 0.71073
_diffrn_reflns_av_R_equivalents 0.0277
_diffrn_reflns_av_sigmaI/netI 0.0229
_diffrn_reflns_limit_h_max 17
_diffrn_reflns_limit_h_min -15
_diffrn_reflns_limit_k_max 17
_diffrn_reflns_limit_k_min -16
_diffrn_reflns_limit_l_max 13
_diffrn_reflns_limit_l_min -12
_diffrn_reflns_number 10299
_diffrn_reflns_theta_full 27.49
_diffrn_reflns_theta_max 27.49
_diffrn_reflns_theta_min 2.14
_diffrn_standards_decay_% 0
_diffrn_standards_interval_count 0
_diffrn_standards_interval_time 0
_diffrn_standards_number 0
_exptl_absorpt_coefficient_mu 4.626
_exptl_absorpt_correction_T_max 0.7085
_exptl_absorpt_correction_T_min 0.6548
_exptl_absorpt_correction_type multi-scan
_exptl_absorpt_process_details '(SADABS; Sheldrick, 1996)'
_exptl_crystal_colour red
_exptl_crystal_density_diffrn 2.219
_exptl_crystal_density_method 'not measured'
_exptl_crystal_description block
_exptl_crystal_F_000 1238
_exptl_crystal_size_max 0.10
_exptl_crystal_size_mid 0.09
_exptl_crystal_size_min 0.08
_refine_diff_density_max 0.605
_refine_diff_density_min -0.527
_refine_ls_extinction_method none
_refine_ls_goodness_of_fit_ref 1.026
_refine_ls_hydrogen_treatment constr
_refine_ls_matrix_type full
_refine_ls_number_parameters 85
_refine_ls_number_reflns 2218
_refine_ls_number_restraints 17
_refine_ls_restrained_S_all 1.064
_refine_ls_R_factor_all 0.0271
_refine_ls_R_factor_gt 0.0230
_refine_ls_shift/su_max 0.001
_refine_ls_shift/su_mean 0.001
_refine_ls_structure_factor_coef Fsqd
_refine_ls_weighting_details 'calc w=1/[\s^2^(Fo^2^)+(0.0281P)^2^+2.0744P] where P=(Fo^2^+2Fc^2^)/3'
_refine_ls_weighting_scheme calc
_refine_ls_wR_factor_gt 0.0546
_refine_ls_wR_factor_ref 0.0567
_reflns_number_gt 1975
_reflns_number_total 2218
_reflns_threshold_expression I>2sigma(I)
_cod_data_source_file bt5971.cif
_cod_data_source_block I
_cod_original_formula_sum 'C6 H18 Cl6 Nb2 S1.70 Se1.30'
_cod_database_code 2236093
_cod_database_fobs_code 2236093

loop_
_symmetry_equiv_pos_as_xyz
'x, y, z'
'-x+1/2, -y+1/2, z+1/2'
'x+1/2, -y+1/2, -z'
'-x, y, -z+1/2'
'-x, -y, -z'
'x-1/2, y-1/2, -z-1/2'
'-x-1/2, y-1/2, z'
'x, -y, z-1/2'

loop_
_atom_site_type_symbol
_atom_site_label
_atom_site_fract_x
_atom_site_fract_y
_atom_site_fract_z
_atom_site_U_iso_or_equiv
_atom_site_adp_type
_atom_site_calc_flag
_atom_site_refinement_flags
_atom_site_occupancy
_atom_site_symmetry_multiplicity
_atom_site_disorder_assembly
_atom_site_disorder_group
Nb Nb1 0.468766(18) 0.233109(19) 0.36981(2) 0.01461(9) Uani d D 1 1 . .
Se Se1 0.43903(16) 0.38286(10) 0.54126(16) 0.0169(2) Uani d PD 0.647(2) 1 A 1
S S1' 0.4374(8) 0.3682(6) 0.5299(8) 0.0169(2) Uani d PD 0.353 1 A 2
Cl Cl1 0.57325(6) 0.16964(6) 0.53247(6) 0.02378(16) Uani d . 1 1 A .
Cl Cl2 0.31130(5) 0.16593(6) 0.42645(7) 0.02496(17) Uani d . 1 1 A .
Cl Cl3 0.38916(5) 0.33927(5) 0.20578(6) 0.02154(16) Uani d . 1 1 . .
S S1 0.5000 0.08504(7) 0.2500 0.0173(2) Uani d SD 1 2 . .
C C1 0.3683(5) 0.3155(6) 0.6751(7) 0.0327(8) Uani d PDU 0.647(2) 1 A 1
H H1A 0.3411 0.2533 0.6434 0.049 Uiso calc PR 0.647(2) 1 A 1
H H1B 0.3133 0.3570 0.7053 0.049 Uiso calc PR 0.647(2) 1 A 1
H H1C 0.4148 0.3021 0.7442 0.049 Uiso calc PR 0.647(2) 1 A 1
C C2 0.3289(7) 0.4616(8) 0.4702(10) 0.0240(12) Uani d PDU 0.647(2) 1 A 1
H H2A 0.2946 0.4234 0.4051 0.036 Uiso calc PR 0.647(2) 1 A 1
H H2B 0.3562 0.5219 0.4333 0.036 Uiso calc PR 0.647(2) 1 A 1
H H2C 0.2812 0.4785 0.5367 0.036 Uiso calc PR 0.647(2) 1 A 1
C C1' 0.3660(7) 0.3227(8) 0.6639(10) 0.0327(8) Uani d PRD 0.353 1 A 2
H H2D 0.2942 0.3330 0.6490 0.049 Uiso calc PR 0.3532(16) 1 A 2
H H2E 0.3863 0.3584 0.7396 0.049 Uiso calc PR 0.3532(16) 1 A 2
H H2F 0.3791 0.2524 0.6751 0.049 Uiso calc PR 0.3532(16) 1 A 2
C C2' 0.3338(14) 0.4497(16) 0.489(2) 0.0240(12) Uani d PD 0.353 1 A 2
H H3D 0.2715 0.4241 0.5255 0.036 Uiso calc PR 0.3532(16) 1 A 2
H H3E 0.3273 0.4534 0.3981 0.036 Uiso calc PR 0.3532(16) 1 A 2
H H3F 0.3470 0.5156 0.5231 0.036 Uiso calc PR 0.3532(16) 1 A 2
C C3 0.4005(2) 0.0020(2) 0.2071(3) 0.0246(6) Uani d . 1 1 . .
H H3A 0.3415 0.0398 0.1811 0.037 Uiso calc R 1 1 A .
H H3B 0.3831 -0.0393 0.2793 0.037 Uiso calc R 1 1 . .
H H3C 0.4227 -0.0398 0.1376 0.037 Uiso calc R 1 1 . .

loop_
_atom_site_aniso_label
_atom_site_aniso_U_11
_atom_site_aniso_U_22
_atom_site_aniso_U_33
_atom_site_aniso_U_12
_atom_site_aniso_U_13
_atom_site_aniso_U_23
Nb1 0.01621(14) 0.01427(14) 0.01335(13) -0.00034(9) -0.00035(9) 0.00066(9)
Se1 0.0202(2) 0.0139(6) 0.0167(4) -0.0004(4) 0.0026(3) -0.0051(3)
S1' 0.0202(2) 0.0139(6) 0.0167(4) -0.0004(4) 0.0026(3) -0.0051(3)
Cl1 0.0265(4) 0.0263(4) 0.0185(3) 0.0031(3) -0.0059(3) 0.0021(3)
Cl2 0.0209(4) 0.0286(4) 0.0254(4) -0.0064(3) 0.0031(3) -0.0001(3)
Cl3 0.0244(4) 0.0224(4) 0.0179(3) 0.0073(3) 0.0008(3) 0.0027(3)
S1 0.0198(5) 0.0147(5) 0.0174(5) 0.000 -0.0024(4) 0.000
C1 0.045(2) 0.0319(19) 0.0213(18) -0.0017(16) 0.0105(15) 0.0018(15)
C2 0.0259(18) 0.022(3) 0.024(4) 0.0093(15) -0.0041(18) 0.003(2)
C1' 0.045(2) 0.0319(19) 0.0213(18) -0.0017(16) 0.0105(15) 0.0018(15)
C2' 0.0259(18) 0.022(3) 0.024(4) 0.0093(15) -0.0041(18) 0.003(2)
C3 0.0249(15) 0.0219(16) 0.0270(16) -0.0055(12) -0.0045(13) 0.0007(12)

loop_
_atom_type_symbol
_atom_type_description
_atom_type_scat_dispersion_real
_atom_type_scat_dispersion_imag
_atom_type_scat_source
C C 0.0033 0.0016 'International Tables Vol C Tables 4.2.6.8 and 6.1.1.4'
H H 0.0000 0.0000 'International Tables Vol C Tables 4.2.6.8 and 6.1.1.4'
S S 0.1246 0.1234 'International Tables Vol C Tables 4.2.6.8 and 6.1.1.4'
Cl Cl 0.1484 0.1585 'International Tables Vol C Tables 4.2.6.8 and 6.1.1.4'
Se Se -0.0929 2.2259 'International Tables Vol C Tables 4.2.6.8 and 6.1.1.4'
Nb Nb -2.0727 0.6215 'International Tables Vol C Tables 4.2.6.8 and 6.1.1.4'

loop_
_geom_angle_atom_site_label_1
_geom_angle_atom_site_label_2
_geom_angle_atom_site_label_3
_geom_angle_site_symmetry_1
_geom_angle_site_symmetry_3
_geom_angle
Cl2 Nb1 Cl1 . . 101.10(3)
Cl2 Nb1 S1 . . 88.07(2)
Cl1 Nb1 S1 . . 89.00(2)
Cl2 Nb1 Cl3 . . 91.42(3)
Cl1 Nb1 Cl3 . . 164.53(3)
S1 Nb1 Cl3 . . 100.57(2)
Cl2 Nb1 Cl3 . 4_655 166.23(3)
Cl1 Nb1 Cl3 . 4_655 90.05(3)
S1 Nb1 Cl3 . 4_655 100.29(2)
Cl3 Nb1 Cl3 . 4_655 76.37(3)
Cl2 Nb1 S1' . . 87.8(2)
Cl1 Nb1 S1' . . 82.5(3)
S1 Nb1 S1' . . 169.6(2)
Cl3 Nb1 S1' . . 89.0(3)
Cl3 Nb1 S1' 4_655 . 85.7(2)
Cl2 Nb1 Nb1 . 4_655 121.15(2)
Cl1 Nb1 Nb1 . 4_655 120.69(2)
S1 Nb1 Nb1 . 4_655 56.272(14)
Cl3 Nb1 Nb1 . 4_655 57.795(18)
Cl3 Nb1 Nb1 4_655 4_655 57.431(17)
S1' Nb1 Nb1 . 4_655 133.6(2)
Cl2 Nb1 Se1 . . 89.33(4)
Cl1 Nb1 Se1 . . 82.48(5)
S1 Nb1 Se1 . . 170.45(5)
Cl3 Nb1 Se1 . . 88.67(5)
Cl3 Nb1 Se1 4_655 . 84.11(4)
S1' Nb1 Se1 . . 1.6(3)
Nb1 Nb1 Se1 4_655 . 132.31(4)
C1 Se1 C2 . . 100.2(3)
C1 Se1 Nb1 . . 102.0(3)
C2 Se1 Nb1 . . 104.6(4)
C1' S1' C2' . . 89.8(9)
C1' S1' Nb1 . . 111.5(5)
C2' S1' Nb1 . . 113.9(10)
Nb1 Cl3 Nb1 . 4_655 64.77(2)
C3 S1 C3 . 4_655 102.3(2)
C3 S1 Nb1 . 4_655 120.94(10)
C3 S1 Nb1 4_655 4_655 121.93(10)
C3 S1 Nb1 . . 121.93(10)
C3 S1 Nb1 4_655 . 120.94(10)
Nb1 S1 Nb1 4_655 . 67.46(3)
Se1 C1 H1A . . 109.5
Se1 C1 H1B . . 109.5
H1A C1 H1B . . 109.5
Se1 C1 H1C . . 109.5
H1A C1 H1C . . 109.5
H1B C1 H1C . . 109.5
Se1 C2 H2A . . 109.5
Se1 C2 H2B . . 109.5
H2A C2 H2B . . 109.5
Se1 C2 H2C . . 109.5
H2A C2 H2C . . 109.5
H2B C2 H2C . . 109.5
S1' C1' H2D . . 109.5
S1' C1' H2E . . 109.5
H2D C1' H2E . . 109.5
S1' C1' H2F . . 109.5
H2D C1' H2F . . 109.5
H2E C1' H2F . . 109.5
S1' C2' H3D . . 109.5
S1' C2' H3E . . 109.5
H3D C2' H3E . . 109.5
S1' C2' H3F . . 109.5
H3D C2' H3F . . 109.5
H3E C2' H3F . . 109.5
S1 C3 H3A . . 109.5
S1 C3 H3B . . 109.5
H3A C3 H3B . . 109.5
S1 C3 H3C . . 109.5
H3A C3 H3C . . 109.5
H3B C3 H3C . . 109.5

loop_
_geom_bond_atom_site_label_1
_geom_bond_atom_site_label_2
_geom_bond_site_symmetry_2
_geom_bond_distance
Nb1 Cl2 . 2.3676(7)
Nb1 Cl1 . 2.3863(7)
Nb1 S1 . 2.4204(8)
Nb1 Cl3 . 2.5039(7)
Nb1 Cl3 4_655 2.5140(7)
Nb1 S1' . 2.543(6)
Nb1 Nb1 4_655 2.6878(5)
Nb1 Se1 . 2.7650(10)
Se1 C1 . 1.941(6)
Se1 C2 . 1.968(6)
S1' C1' . 1.825(9)
S1' C2' . 1.822(9)
Cl3 Nb1 4_655 2.5140(7)
S1 C3 . 1.801(3)
S1 C3 4_655 1.801(3)
S1 Nb1 4_655 2.4204(8)
C1 H1A . 0.9800
C1 H1B . 0.9800
C1 H1C . 0.9800
C2 H2A . 0.9800
C2 H2B . 0.9800
C2 H2C . 0.9800
C1' H2D . 0.9800
C1' H2E . 0.9800
C1' H2F . 0.9800
C2' H3D . 0.9800
C2' H3E . 0.9800
C2' H3F . 0.9800
C3 H3A . 0.9800
C3 H3B . 0.9800
C3 H3C . 0.9800

loop_
_geom_torsion_atom_site_label_1
_geom_torsion_atom_site_label_2
_geom_torsion_atom_site_label_3
_geom_torsion_atom_site_label_4
_geom_torsion_site_symmetry_1
_geom_torsion_site_symmetry_4
_geom_torsion
Cl2 Nb1 Se1 C1 . . 35.3(2)
Cl1 Nb1 Se1 C1 . . -66.0(2)
Cl3 Nb1 Se1 C1 . . 126.7(2)
Cl3 Nb1 Se1 C1 4_655 . -156.8(2)
Nb1 Nb1 Se1 C1 4_655 . 168.8(2)
Cl2 Nb1 Se1 C2 . . -68.8(4)
Cl1 Nb1 Se1 C2 . . -170.1(4)
Cl3 Nb1 Se1 C2 . . 22.7(4)
Nb1 Nb1 Se1 C2 4_655 . 64.8(4)
Cl2 Nb1 S1' C1' . . 33.1(6)
Cl1 Nb1 S1' C1' . . -68.4(6)
S1 Nb1 S1' C1' . . -33.5(19)
Cl3 Nb1 S1' C1' . . 124.6(6)
Cl3 Nb1 S1' C1' 4_655 . -159.0(7)
Nb1 Nb1 S1' C1' 4_655 . 165.8(4)
Cl2 Nb1 S1' C2' . . -66.7(10)
Cl1 Nb1 S1' C2' . . -168.2(10)
S1 Nb1 S1' C2' . . -133.3(13)
Cl3 Nb1 S1' C2' . . 24.8(10)
Cl3 Nb1 S1' C2' 4_655 . 101.2(10)
Nb1 Nb1 S1' C2' 4_655 . 66.0(11)
Cl2 Nb1 Cl3 Nb1 . 4_655 -126.58(2)
Cl1 Nb1 Cl3 Nb1 . 4_655 89.16(10)
S1 Nb1 Cl3 Nb1 . 4_655 -38.270(17)
Cl3 Nb1 Cl3 Nb1 4_655 4_655 59.87(2)
S1' Nb1 Cl3 Nb1 . 4_655 145.7(2)
Se1 Nb1 Cl3 Nb1 . 4_655 144.13(4)
Cl2 Nb1 S1 C3 . . 16.75(12)
Cl1 Nb1 S1 C3 . . 117.89(12)
Cl3 Nb1 S1 C3 . . -74.34(12)
Cl3 Nb1 S1 C3 4_655 . -152.23(12)
S1' Nb1 S1 C3 . . 83.3(13)
Nb1 Nb1 S1 C3 4_655 . -113.40(12)
Cl2 Nb1 S1 C3 . 4_655 -115.09(12)
Cl1 Nb1 S1 C3 . 4_655 -13.95(12)
Cl3 Nb1 S1 C3 . 4_655 153.82(12)
Cl3 Nb1 S1 C3 4_655 4_655 75.93(12)
S1' Nb1 S1 C3 . 4_655 -48.6(14)
Nb1 Nb1 S1 C3 4_655 4_655 114.76(12)
Cl2 Nb1 S1 Nb1 . 4_655 130.15(2)
Cl1 Nb1 S1 Nb1 . 4_655 -128.71(2)
Cl3 Nb1 S1 Nb1 . 4_655 39.061(18)
Cl3 Nb1 S1 Nb1 4_655 4_655 -38.832(17)
S1' Nb1 S1 Nb1 . 4_655 -163.3(13)
